data_4070579
loop_
_publ_author_name
'Liu, Wei'
'Wang, Ru'
'Zhou, Xin-Hui'
'Zuo, Jing-Lin'
'You, Xiao-Zeng'

_publ_section_title
;
 Syntheses, Structures, and Properties of Tricarbonyl Rhenium(I)
 Heteronuclear Complexes with a New Bridging Ligand Containing Coupled
 Bis(2-pyridyl) and 1,2-Dithiolene Units
;
_journal_issue 1
_journal_name_full Organometallics
_journal_page_first 126
_journal_paper_doi 10.1021/om700776s
_journal_volume 27
_journal_year 2008
_chemical_formula_sum 'C32 H32 N4 Pt S4'
_chemical_formula_weight 795.95
_chemical_name_systematic
; 
 ? 
;
_space_group_IT_number 14
_symmetry_cell_setting monoclinic
_symmetry_space_group_name_Hall '-P 2ybc'
_symmetry_space_group_name_H-M 'P 1 21/c 1'
_atom_sites_solution_hydrogens geom
_atom_sites_solution_primary direct
_atom_sites_solution_secondary difmap
_audit_creation_method SHELXL-97
_cell_angle_alpha 90.00
_cell_angle_beta 104.639(5)
_cell_angle_gamma 90.00
_cell_formula_units_Z 4
_cell_length_a 18.866(5)
_cell_length_b 10.910(3)
_cell_length_c 15.820(4)
_cell_measurement_reflns_used 915
_cell_measurement_temperature 293(2)
_cell_measurement_theta_max 21.709
_cell_measurement_theta_min 2.398
_cell_volume 3150.5(14)
_computing_cell_refinement 'Bruker SMART'
_computing_data_collection 'Bruker SMART'
_computing_data_reduction 'Bruker SAINT'
_computing_molecular_graphics 'Bruker SHELXTL'
_computing_publication_material 'Bruker SHELXTL'
_computing_structure_refinement 'SHELXL-97 (Sheldrick, 1997)'
_computing_structure_solution 'SHELXS-97 (Sheldrick, 1990)'
_diffrn_ambient_temperature 293(2)
_diffrn_measured_fraction_theta_full 0.996
_diffrn_measured_fraction_theta_max 0.996
_diffrn_radiation_monochromator graphite
_diffrn_radiation_source 'fine-focus sealed tube'
_diffrn_radiation_type MoK\a
_diffrn_radiation_wavelength 0.71073
_diffrn_reflns_av_R_equivalents 0.1146
_diffrn_reflns_av_sigmaI/netI 0.0950
_diffrn_reflns_limit_h_max 22
_diffrn_reflns_limit_h_min -22
_diffrn_reflns_limit_k_max 12
_diffrn_reflns_limit_k_min -11
_diffrn_reflns_limit_l_max 18
_diffrn_reflns_limit_l_min -9
_diffrn_reflns_number 15231
_diffrn_reflns_theta_full 25.00
_diffrn_reflns_theta_max 25.00
_diffrn_reflns_theta_min 2.17
_exptl_absorpt_coefficient_mu 4.748
_exptl_absorpt_correction_T_max 0.4502
_exptl_absorpt_correction_T_min 0.4502
_exptl_absorpt_correction_type none
_exptl_absorpt_process_details 'SADABS; Bruker(2000)'
_exptl_crystal_colour green
_exptl_crystal_density_diffrn 1.678
_exptl_crystal_density_method 'not measured'
_exptl_crystal_description block
_exptl_crystal_F_000 1576
_exptl_crystal_size_max 0.20
_exptl_crystal_size_mid 0.20
_exptl_crystal_size_min 0.20
_refine_diff_density_max 3.695
_refine_diff_density_min -1.085
_refine_diff_density_rms 0.179
_refine_ls_extinction_method none
_refine_ls_goodness_of_fit_ref 0.988
_refine_ls_hydrogen_treatment constr
_refine_ls_matrix_type full
_refine_ls_number_parameters 370
_refine_ls_number_reflns 5516
_refine_ls_number_restraints 0
_refine_ls_restrained_S_all 0.988
_refine_ls_R_factor_all 0.0909
_refine_ls_R_factor_gt 0.0642
_refine_ls_shift/su_max 0.003
_refine_ls_shift/su_mean 0.000
_refine_ls_structure_factor_coef Fsqd
_refine_ls_weighting_details 'calc w=1/[\s^2^(Fo^2^)+(0.0916P)^2^+0.0000P] where P=(Fo^2^+2Fc^2^)/3'
_refine_ls_weighting_scheme calc
_refine_ls_wR_factor_gt 0.1604
_refine_ls_wR_factor_ref 0.1700
_reflns_number_gt 3858
_reflns_number_total 5516
_reflns_threshold_expression >2sigma(I)
_cod_data_source_file om700776s-file007.cif
_cod_data_source_block p21c
_cod_depositor_comments
;
The following automatic conversions were performed:

'_symmetry_cell_setting' value 'Monoclinic' changed to 'monoclinic'
according to /home/saulius/struct/CIF-dictionaries/cif_core.dic
dictionary named 'cif_core.dic' version 2.4.1 from 2010-06-29.

Automatic conversion script
Id: cif_fix_values 1715 2011-07-08 13:25:40Z adriana 
;
_cod_original_cell_volume 3150.5(15)
_cod_original_sg_symbol_H-M P2(1)/c
_cod_database_code 4070579

loop_
_symmetry_equiv_pos_as_xyz
'x, y, z'
'-x, y+1/2, -z+1/2'
'-x, -y, -z'
'x, -y-1/2, z-1/2'

loop_
_atom_site_label
_atom_site_type_symbol
_atom_site_fract_x
_atom_site_fract_y
_atom_site_fract_z
_atom_site_U_iso_or_equiv
_atom_site_adp_type
_atom_site_occupancy
_atom_site_symmetry_multiplicity
_atom_site_calc_flag
_atom_site_refinement_flags
Pt1 Pt 0.44406(2) 0.01888(4) 0.83068(3) 0.0549(2) Uani 1 1 d .
C1 C 0.6001(5) 0.0140(8) 0.9103(6) 0.044(2) Uani 1 1 d .
C2 C 0.6698(6) -0.0278(9) 0.9323(7) 0.053(2) Uani 1 1 d .
H2 H 0.7046 0.0141 0.9745 0.064 Uiso 1 1 d R
C3 C 0.6906(5) -0.1289(10) 0.8951(7) 0.058(3) Uani 1 1 d .
C4 C 0.7692(6) -0.1792(10) 0.9238(9) 0.073(4) Uani 1 1 d .
C5 C 0.8187(6) -0.1071(15) 0.9922(12) 0.136(8) Uani 1 1 d .
H5A H 0.8438 -0.0482 0.9653 0.204 Uiso 1 1 d R
H5B H 0.8538 -0.1601 1.0294 0.204 Uiso 1 1 d R
H5C H 0.7907 -0.0652 1.0263 0.204 Uiso 1 1 d R
C6 C 0.7660(9) -0.3129(13) 0.9515(11) 0.123(6) Uani 1 1 d .
H6A H 0.8146 -0.3460 0.9688 0.185 Uiso 1 1 d R
H6B H 0.7373 -0.3594 0.9033 0.185 Uiso 1 1 d R
H6C H 0.7438 -0.3171 0.9997 0.185 Uiso 1 1 d R
C7 C 0.7986(8) -0.1779(16) 0.8404(11) 0.125(6) Uani 1 1 d .
H7A H 0.7952 -0.0963 0.8169 0.187 Uiso 1 1 d R
H7B H 0.7698 -0.2325 0.7977 0.187 Uiso 1 1 d R
H7C H 0.8488 -0.2041 0.8550 0.187 Uiso 1 1 d R
C8 C 0.6383(6) -0.1882(10) 0.8334(7) 0.062(3) Uani 1 1 d .
H8 H 0.6497 -0.2581 0.8058 0.075 Uiso 1 1 d R
C9 C 0.5684(5) -0.1420(9) 0.8130(7) 0.055(3) Uani 1 1 d .
H9 H 0.5333 -0.1832 0.7706 0.066 Uiso 1 1 d R
C10 C 0.5720(5) 0.1171(9) 0.9539(6) 0.051(2) Uani 1 1 d .
C11 C 0.6170(5) 0.1956(9) 1.0103(6) 0.053(2) Uani 1 1 d .
H11 H 0.6675 0.1874 1.0213 0.064 Uiso 1 1 d R
C12 C 0.5871(6) 0.2871(9) 1.0504(7) 0.058(3) Uani 1 1 d .
C13 C 0.6369(6) 0.3799(10) 1.1129(8) 0.067(3) Uani 1 1 d .
C14 C 0.7138(7) 0.3345(12) 1.1475(9) 0.097(4) Uani 1 1 d .
H14A H 0.7393 0.3385 1.1022 0.146 Uiso 1 1 d R
H14B H 0.7126 0.2512 1.1666 0.146 Uiso 1 1 d R
H14C H 0.7386 0.3846 1.1959 0.146 Uiso 1 1 d R
C15 C 0.6443(11) 0.4951(11) 1.0670(13) 0.130(8) Uani 1 1 d .
H15A H 0.6338 0.5630 1.1006 0.195 Uiso 1 1 d R
H15B H 0.6100 0.4947 1.0107 0.195 Uiso 1 1 d R
H15C H 0.6931 0.5029 1.0600 0.195 Uiso 1 1 d R
C16 C 0.6081(10) 0.4009(19) 1.1947(12) 0.155(8) Uani 1 1 d .
H16A H 0.6470 0.4312 1.2415 0.232 Uiso 1 1 d R
H16B H 0.5902 0.3249 1.2119 0.232 Uiso 1 1 d R
H16C H 0.5690 0.4597 1.1814 0.232 Uiso 1 1 d R
C17 C 0.5132(6) 0.2905(10) 1.0337(8) 0.064(3) Uani 1 1 d .
H17 H 0.4912 0.3466 1.0633 0.077 Uiso 1 1 d R
C18 C 0.4695(7) 0.2134(11) 0.9742(8) 0.070(3) Uani 1 1 d .
H18 H 0.4189 0.2218 0.9623 0.084 Uiso 1 1 d R
C19 C 0.2780(6) -0.0173(11) 0.7437(9) 0.067(3) Uani 1 1 d .
C20 C 0.3077(6) -0.0805(11) 0.6927(8) 0.066(3) Uani 1 1 d .
C21 C 0.1681(6) -0.1236(11) 0.6329(8) 0.069(3) Uani 1 1 d .
C22 C 0.1015(6) -0.1672(13) 0.5940(9) 0.080(4) Uani 1 1 d .
C23 C 0.0895(6) -0.2474(13) 0.5174(9) 0.081(4) Uani 1 1 d .
C24 C 0.1426(6) -0.2637(11) 0.4810(8) 0.066(3) Uani 1 1 d .
H24 H 0.1873 -0.2244 0.5025 0.079 Uiso 1 1 d R
C25 C 0.1334(7) -0.3341(14) 0.4145(11) 0.101(5) Uani 1 1 d .
H25 H 0.1733 -0.3442 0.3906 0.121 Uiso 1 1 d R
C26 C 0.0701(8) -0.3977(15) 0.3737(11) 0.104(5) Uani 1 1 d .
H26 H 0.0652 -0.4415 0.3222 0.125 Uiso 1 1 d R
C27 C 0.0148(10) -0.389(2) 0.4163(14) 0.145(8) Uani 1 1 d .
H27 H -0.0270 -0.4368 0.3966 0.174 Uiso 1 1 d R
C28 C 0.0380(7) -0.1289(18) 0.6298(9) 0.093(5) Uani 1 1 d .
C29 C 0.0115(10) -0.0183(17) 0.6199(13) 0.119(7) Uani 1 1 d .
H29 H 0.0368 0.0443 0.6005 0.143 Uiso 1 1 d R
C30 C -0.0567(14) 0.005(2) 0.6394(15) 0.169(12) Uani 1 1 d .
H30 H -0.0809 0.0783 0.6217 0.203 Uiso 1 1 d R
C31 C -0.0845(13) -0.067(4) 0.6824(16) 0.197(16) Uani 1 1 d .
H31 H -0.1231 -0.0451 0.7060 0.236 Uiso 1 1 d R
C32 C -0.0556(11) -0.195(3) 0.6926(14) 0.187(14) Uani 1 1 d .
H32 H -0.0784 -0.2551 0.7179 0.224 Uiso 1 1 d R
N1 N 0.5478(4) -0.0458(7) 0.8476(5) 0.0473(19) Uani 1 1 d .
N2 N 0.4975(4) 0.1271(7) 0.9334(5) 0.054(2) Uani 1 1 d .
N3 N 0.0198(8) -0.3115(17) 0.4904(11) 0.152(6) Uani 1 1 d .
N4 N 0.0065(8) -0.2255(15) 0.6654(9) 0.128(5) Uani 1 1 d .
S1 S 0.40056(15) -0.0870(3) 0.7051(2) 0.0760(9) Uani 1 1 d .
S2 S 0.32891(15) 0.0730(3) 0.83229(19) 0.0665(8) Uani 1 1 d .
S3 S 0.24917(16) -0.1600(3) 0.6043(2) 0.0761(9) Uani 1 1 d .
S4 S 0.18160(17) -0.0215(3) 0.7229(3) 0.0763(9) Uani 1 1 d .

loop_
_atom_site_aniso_label
_atom_site_aniso_U_11
_atom_site_aniso_U_22
_atom_site_aniso_U_33
_atom_site_aniso_U_23
_atom_site_aniso_U_13
_atom_site_aniso_U_12
Pt1 0.0455(3) 0.0680(3) 0.0493(3) 0.0099(2) 0.00848(18) 0.00109(19)
C1 0.048(5) 0.042(5) 0.038(5) -0.003(4) 0.006(4) 0.003(4)
C2 0.064(7) 0.043(5) 0.052(6) -0.003(5) 0.013(5) 0.001(5)
C3 0.050(6) 0.057(7) 0.067(7) -0.006(6) 0.014(5) 0.000(5)
C4 0.052(6) 0.059(7) 0.103(10) -0.013(7) 0.009(7) 0.008(5)
C5 0.045(7) 0.139(14) 0.195(19) -0.089(14) -0.024(9) 0.034(8)
C6 0.140(14) 0.081(11) 0.134(15) 0.003(10) 0.006(12) 0.037(10)
C7 0.094(10) 0.170(17) 0.127(14) -0.023(13) 0.061(10) 0.029(11)
C8 0.063(7) 0.063(7) 0.061(7) -0.012(6) 0.015(6) -0.005(5)
C9 0.052(6) 0.056(7) 0.055(7) -0.002(5) 0.007(5) -0.008(5)
C10 0.049(6) 0.060(6) 0.044(6) 0.017(5) 0.011(5) 0.007(5)
C11 0.052(6) 0.056(6) 0.050(6) 0.002(5) 0.009(5) 0.008(5)
C12 0.077(8) 0.045(6) 0.052(7) 0.011(5) 0.018(6) 0.014(5)
C13 0.078(7) 0.053(7) 0.063(7) -0.009(6) 0.005(6) 0.015(6)
C14 0.103(10) 0.089(10) 0.082(10) -0.016(8) -0.009(8) 0.012(8)
C15 0.158(17) 0.073(11) 0.116(15) 0.018(9) -0.047(13) -0.018(9)
C16 0.150(16) 0.186(19) 0.151(17) -0.109(16) 0.080(14) -0.040(15)
C17 0.077(8) 0.064(7) 0.056(6) 0.003(6) 0.024(6) 0.021(6)
C18 0.064(7) 0.069(8) 0.074(8) 0.015(7) 0.009(6) 0.009(6)
C19 0.043(6) 0.081(8) 0.072(8) 0.018(7) 0.007(6) -0.002(5)
C20 0.059(7) 0.065(7) 0.069(8) -0.004(6) 0.004(6) -0.003(5)
C21 0.065(7) 0.082(8) 0.058(7) 0.008(6) 0.012(6) -0.003(6)
C22 0.051(7) 0.107(10) 0.079(9) 0.025(8) 0.011(7) -0.001(6)
C23 0.048(7) 0.113(11) 0.073(9) -0.010(8) -0.002(7) -0.018(7)
C24 0.049(7) 0.088(9) 0.055(7) -0.014(6) 0.003(6) -0.026(6)
C25 0.065(8) 0.120(12) 0.110(13) 0.026(11) 0.010(9) -0.028(8)
C26 0.084(10) 0.118(13) 0.108(12) -0.027(10) 0.021(9) -0.003(9)
C27 0.098(13) 0.18(2) 0.153(18) -0.059(17) 0.019(13) -0.048(13)
C28 0.065(8) 0.149(15) 0.059(8) 0.021(9) 0.006(7) -0.016(9)
C29 0.100(12) 0.151(16) 0.121(15) 0.047(12) 0.054(12) 0.059(11)
C30 0.16(2) 0.25(3) 0.125(18) 0.071(17) 0.102(18) 0.090(18)
C31 0.100(16) 0.39(5) 0.088(15) -0.04(2) -0.002(13) 0.06(2)
C32 0.108(16) 0.36(4) 0.123(17) -0.11(2) 0.082(15) -0.12(2)
N1 0.039(4) 0.047(5) 0.051(5) 0.008(4) 0.002(4) 0.007(3)
N2 0.058(5) 0.051(5) 0.054(5) 0.006(4) 0.017(4) 0.015(4)
N3 0.106(10) 0.174(16) 0.153(16) -0.045(12) -0.008(10) -0.024(11)
N4 0.124(11) 0.160(14) 0.101(10) -0.031(10) 0.032(9) -0.052(10)
S1 0.0498(15) 0.105(2) 0.067(2) -0.0138(18) 0.0031(14) -0.0022(15)
S2 0.0520(15) 0.087(2) 0.0582(18) 0.0097(16) 0.0104(13) 0.0109(14)
S3 0.0603(17) 0.086(2) 0.075(2) -0.0029(18) 0.0040(16) -0.0097(15)
S4 0.0509(16) 0.094(2) 0.084(2) 0.0054(19) 0.0171(16) -0.0014(15)

loop_
_atom_type_symbol
_atom_type_description
_atom_type_scat_dispersion_real
_atom_type_scat_dispersion_imag
_atom_type_scat_source
C C 0.0033 0.0016 'International Tables Vol C Tables 4.2.6.8 and 6.1.1.4'
H H 0.0000 0.0000 'International Tables Vol C Tables 4.2.6.8 and 6.1.1.4'
N N 0.0061 0.0033 'International Tables Vol C Tables 4.2.6.8 and 6.1.1.4'
S S 0.1246 0.1234 'International Tables Vol C Tables 4.2.6.8 and 6.1.1.4'
Pt Pt -1.7033 8.3905 'International Tables Vol C Tables 4.2.6.8 and 6.1.1.4'

loop_
_geom_angle_atom_site_label_1
_geom_angle_atom_site_label_2
_geom_angle_atom_site_label_3
_geom_angle
N1 Pt1 N2 80.3(3)
N1 Pt1 S2 170.4(2)
N2 Pt1 S2 97.0(2)
N1 Pt1 S1 93.5(2)
N2 Pt1 S1 169.5(2)
S2 Pt1 S1 90.39(11)
C2 C1 N1 120.0(9)
C2 C1 C10 125.0(9)
N1 C1 C10 114.8(8)
C1 C2 C3 122.2(10)
C1 C2 H2 118.9
C3 C2 H2 118.9
C2 C3 C8 117.4(10)
C2 C3 C4 121.8(10)
C8 C3 C4 120.8(10)
C5 C4 C6 111.4(13)
C5 C4 C3 114.4(10)
C6 C4 C3 108.6(10)
C5 C4 C7 108.9(12)
C6 C4 C7 107.5(12)
C3 C4 C7 105.6(11)
C4 C5 H5A 109.0
C4 C5 H5B 110.0
H5A C5 H5B 109.5
C4 C5 H5C 109.4
H5A C5 H5C 109.5
H5B C5 H5C 109.5
C4 C6 H6A 109.7
C4 C6 H6B 109.4
H6A C6 H6B 109.5
C4 C6 H6C 109.3
H6A C6 H6C 109.5
H6B C6 H6C 109.5
C4 C7 H7A 109.5
C4 C7 H7B 109.4
H7A C7 H7B 109.5
C4 C7 H7C 109.5
H7A C7 H7C 109.5
H7B C7 H7C 109.5
C3 C8 C9 118.3(10)
C3 C8 H8 120.9
C9 C8 H8 120.8
N1 C9 C8 125.1(10)
N1 C9 H9 117.5
C8 C9 H9 117.4
N2 C10 C11 122.5(9)
N2 C10 C1 114.7(9)
C11 C10 C1 122.8(9)
C10 C11 C12 119.8(10)
C10 C11 H11 120.1
C12 C11 H11 120.2
C17 C12 C11 116.8(11)
C17 C12 C13 122.3(10)
C11 C12 C13 120.9(10)
C15 C13 C14 104.9(13)
C15 C13 C16 112.5(14)
C14 C13 C16 104.8(12)
C15 C13 C12 111.1(10)
C14 C13 C12 113.0(9)
C16 C13 C12 110.3(11)
C13 C14 H14A 109.4
C13 C14 H14B 109.3
H14A C14 H14B 109.5
C13 C14 H14C 109.7
H14A C14 H14C 109.5
H14B C14 H14C 109.5
C13 C15 H15A 109.1
C13 C15 H15B 109.1
H15A C15 H15B 109.5
C13 C15 H15C 110.2
H15A C15 H15C 109.5
H15B C15 H15C 109.5
C13 C16 H16A 109.7
C13 C16 H16B 109.5
H16A C16 H16B 109.5
C13 C16 H16C 109.2
H16A C16 H16C 109.5
H16B C16 H16C 109.5
C12 C17 C18 121.9(11)
C12 C17 H17 119.2
C18 C17 H17 118.9
N2 C18 C17 121.8(11)
N2 C18 H18 119.1
C17 C18 H18 119.1
C20 C19 S4 117.3(10)
C20 C19 S2 123.6(9)
S4 C19 S2 119.1(8)
C19 C20 S1 122.8(9)
C19 C20 S3 118.2(9)
S1 C20 S3 119.0(7)
C22 C21 S3 125.6(11)
C22 C21 S4 121.2(10)
S3 C21 S4 113.2(6)
C21 C22 C23 121.5(12)
C21 C22 C28 118.2(13)
C23 C22 C28 120.3(11)
C24 C23 N3 123.3(14)
C24 C23 C22 118.6(11)
N3 C23 C22 117.9(13)
C25 C24 C23 119.5(12)
C25 C24 H24 120.1
C23 C24 H24 120.5
C24 C25 C26 127.1(15)
C24 C25 H25 116.7
C26 C25 H25 116.3
C27 C26 C25 114.0(16)
C27 C26 H26 122.9
C25 C26 H26 123.0
C26 C27 N3 122.5(16)
C26 C27 H27 118.7
N3 C27 H27 118.8
C29 C28 N4 124.0(16)
C29 C28 C22 121.9(14)
N4 C28 C22 113.7(16)
C28 C29 C30 118.7(19)
C28 C29 H29 120.5
C30 C29 H29 120.8
C31 C30 C29 123(3)
C31 C30 H30 118.0
C29 C30 H30 119.4
C30 C31 C32 117(3)
C30 C31 H31 122.3
C32 C31 H31 120.3
N4 C32 C31 120(2)
N4 C32 H32 118.9
C31 C32 H32 120.7
C9 N1 C1 117.0(8)
C9 N1 Pt1 127.6(7)
C1 N1 Pt1 114.9(6)
C18 N2 C10 117.0(10)
C18 N2 Pt1 128.1(8)
C10 N2 Pt1 114.3(7)
C27 N3 C23 113.2(16)
C32 N4 C28 115.0(19)
C20 S1 Pt1 102.3(4)
C19 S2 Pt1 100.1(4)
C21 S3 C20 95.5(6)
C19 S4 C21 95.6(6)

loop_
_geom_bond_atom_site_label_1
_geom_bond_atom_site_label_2
_geom_bond_distance
Pt1 N1 2.033(7)
Pt1 N2 2.056(9)
Pt1 S2 2.257(3)
Pt1 S1 2.264(3)
C1 C2 1.352(14)
C1 N1 1.374(12)
C1 C10 1.486(13)
C2 C3 1.355(13)
C2 H2 0.9300
C3 C8 1.363(14)
C3 C4 1.538(14)
C4 C5 1.466(17)
C4 C6 1.528(18)
C4 C7 1.555(19)
C5 H5A 0.9600
C5 H5B 0.9600
C5 H5C 0.9600
C6 H6A 0.9600
C6 H6B 0.9600
C6 H6C 0.9600
C7 H7A 0.9600
C7 H7B 0.9600
C7 H7C 0.9600
C8 C9 1.372(14)
C8 H8 0.9300
C9 N1 1.289(12)
C9 H9 0.9300
C10 N2 1.364(11)
C10 C11 1.367(13)
C11 C12 1.377(13)
C11 H11 0.9300
C12 C17 1.353(14)
C12 C13 1.553(15)
C13 C15 1.475(18)
C13 C14 1.500(15)
C13 C16 1.542(19)
C14 H14A 0.9600
C14 H14B 0.9600
C14 H14C 0.9600
C15 H15A 0.9600
C15 H15B 0.9600
C15 H15C 0.9600
C16 H16A 0.9600
C16 H16B 0.9600
C16 H16C 0.9600
C17 C18 1.371(16)
C17 H17 0.9300
C18 N2 1.324(14)
C18 H18 0.9300
C19 C20 1.292(16)
C19 S4 1.765(11)
C19 S2 1.782(13)
C20 S1 1.715(11)
C20 S3 1.774(11)
C21 C22 1.339(15)
C21 S3 1.746(12)
C21 S4 1.775(13)
C22 C23 1.466(18)
C22 C28 1.508(18)
C23 C24 1.289(16)
C23 N3 1.455(17)
C24 C25 1.278(18)
C24 H24 0.9300
C25 C26 1.391(18)
C25 H25 0.9300
C26 C27 1.38(2)
C26 H26 0.9300
C27 N3 1.43(2)
C27 H27 0.9300
C28 C29 1.30(2)
C28 N4 1.396(19)
C29 C30 1.42(2)
C29 H29 0.9300
C30 C31 1.24(4)
C30 H30 0.9300
C31 C32 1.49(4)
C31 H31 0.9300
C32 N4 1.39(2)
C32 H32 0.9300

loop_
_cod_related_entry_id
_cod_related_entry_database
_cod_related_entry_code
1 ChemSpider 30659761
